data_2208314
loop_
_publ_author_name
'Purdy, Andrew P.'
'Jarchow-Choy, Sarah K.'
'Gilardi, Richard D.'
'Butcher, Ray J.'

_publ_section_title
;
 1,2-Difluorophenyl 4-vinylphenyl sulfone
;
_journal_coeditor_code FL2002
_journal_issue 3
_journal_name_full 'Acta Crystallographica Section E'
_journal_page_first o992
_journal_page_last o994
_journal_paper_doi 10.1107/S1600536806004351
_journal_volume 62
_journal_year 2006
_chemical_formula_iupac 'C14 H10 F2 O2 S'
_chemical_formula_moiety 'C14 H10 F2 O2 S'
_chemical_formula_sum 'C14 H10 F2 O2 S'
_chemical_formula_weight 280.28
_chemical_name_systematic
;
1,2-Difluorophenyl 4-vinylphenyl sulfone
;
_space_group_IT_number 14
_symmetry_cell_setting monoclinic
_symmetry_space_group_name_Hall '-P 2ybc'
_symmetry_space_group_name_H-M 'P 1 21/c 1'
_atom_sites_solution_hydrogens geom
_atom_sites_solution_primary direct
_atom_sites_solution_secondary difmap
_audit_creation_method SHELXL97
_cell_angle_alpha 90.00
_cell_angle_beta 114.912(6)
_cell_angle_gamma 90.00
_cell_formula_units_Z 4
_cell_length_a 12.255(4)
_cell_length_b 7.819(3)
_cell_length_c 14.148(5)
_cell_measurement_reflns_used 6947
_cell_measurement_temperature 103(2)
_cell_measurement_theta_max 29.4
_cell_measurement_theta_min 5.8
_cell_volume 1229.5(8)
_computing_cell_refinement 'SAINT-Plus (Bruker, 2001)'
_computing_data_collection 'SMART (Bruker, 2001)'
_computing_data_reduction SAINT-Plus
_computing_molecular_graphics 'SHELXTL (Bruker, 2001)'
_computing_publication_material SHELXTL
_computing_structure_refinement 'SHELXL97 (Sheldrick, 1997)'
_computing_structure_solution 'SHELXS97 (Sheldrick, 1990)'
_diffrn_ambient_temperature 103(2)
_diffrn_measured_fraction_theta_full 0.998
_diffrn_measured_fraction_theta_max 0.998
_diffrn_measurement_device_type 'Bruker SMART CCD area-detector'
_diffrn_measurement_method '\f and \w'
_diffrn_radiation_monochromator graphite
_diffrn_radiation_source 'fine-focus sealed tube'
_diffrn_radiation_type MoK\a
_diffrn_radiation_wavelength 0.71073
_diffrn_reflns_av_R_equivalents 0.0588
_diffrn_reflns_av_sigmaI/netI 0.0371
_diffrn_reflns_limit_h_max 15
_diffrn_reflns_limit_h_min -16
_diffrn_reflns_limit_k_max 10
_diffrn_reflns_limit_k_min -9
_diffrn_reflns_limit_l_max 16
_diffrn_reflns_limit_l_min -18
_diffrn_reflns_number 10361
_diffrn_reflns_theta_full 27.88
_diffrn_reflns_theta_max 27.88
_diffrn_reflns_theta_min 1.83
_diffrn_standards_number 0
_exptl_absorpt_coefficient_mu 0.282
_exptl_absorpt_correction_T_max 0.952
_exptl_absorpt_correction_T_min 0.919
_exptl_absorpt_correction_type multi-scan
_exptl_absorpt_process_details '(SADABS in SAINT-Plus; Bruker, 2001)'
_exptl_crystal_colour colorless
_exptl_crystal_density_diffrn 1.514
_exptl_crystal_density_method 'not measured'
_exptl_crystal_description chunk
_exptl_crystal_F_000 576
_exptl_crystal_size_max 0.45
_exptl_crystal_size_mid 0.22
_exptl_crystal_size_min 0.22
_refine_diff_density_max 0.448
_refine_diff_density_min -0.540
_refine_ls_extinction_method none
_refine_ls_goodness_of_fit_ref 1.041
_refine_ls_hydrogen_treatment refxyz
_refine_ls_matrix_type full
_refine_ls_number_parameters 202
_refine_ls_number_reflns 2929
_refine_ls_number_restraints 0
_refine_ls_restrained_S_all 1.041
_refine_ls_R_factor_all 0.0579
_refine_ls_R_factor_gt 0.0461
_refine_ls_shift/su_max 0.000
_refine_ls_shift/su_mean 0.000
_refine_ls_structure_factor_coef Fsqd
_refine_ls_weighting_details 'calc w = 1/[\s^2^(Fo^2^)+(0.0556P)^2^+0.8623P] where P=(Fo^2^+2Fc^2^)/3'
_refine_ls_weighting_scheme calc
_refine_ls_wR_factor_gt 0.1119
_refine_ls_wR_factor_ref 0.1187
_reflns_number_gt 2424
_reflns_number_total 2929
_reflns_threshold_expression I>2\s(I)
_cod_data_source_file fl2002.cif
_cod_data_source_block I
_cod_depositor_comments
;
The following automatic conversions were performed:
'_symmetry_cell_setting' value 'Monoclinic' changed to 'monoclinic'
according to '/home/saulius/struct/CIF-dictionaries/cif_core.dic'
dictionary named 'cif_core.dic' version 2.4.1 from 2010-06-29.

Automatic conversion script
Id: cif_fix_enum 1527 2010-12-29 10:47:43Z saulius 

The following automatic conversions were performed:

'_symmetry_cell_setting' value 'Monoclinic' changed to 'monoclinic'
according to /home/saulius/struct/CIF-dictionaries/cif_core.dic
dictionary named 'cif_core.dic' version 2.4.1 from 2010-06-29.

Automatic conversion script
Id: cif_fix_values 1715 2011-07-08 13:25:40Z adriana 
;
_cod_original_cell_volume 1229.6(7)
_cod_original_sg_symbol_H-M 'P 21/c'
_cod_database_code 2208314

loop_
_symmetry_equiv_pos_as_xyz
'x, y, z'
'-x, y+1/2, -z+1/2'
'-x, -y, -z'
'x, -y-1/2, z-1/2'

loop_
_atom_site_type_symbol
_atom_site_label
_atom_site_fract_x
_atom_site_fract_y
_atom_site_fract_z
_atom_site_U_iso_or_equiv
_atom_site_adp_type
_atom_site_calc_flag
_atom_site_occupancy
S S1 0.24812(4) 0.65682(6) 0.12178(3) 0.02221(15) Uani d 1
O O1A 0.18515(13) 0.81458(18) 0.11223(12) 0.0317(4) Uani d 1
O O1B 0.29432(14) 0.6135(2) 0.04691(11) 0.0354(4) Uani d 1
C C1A 0.36703(16) 0.6528(2) 0.24652(14) 0.0193(4) Uani d 1
C C2A 0.46861(18) 0.5591(3) 0.26270(17) 0.0256(4) Uani d 1
H H2AA 0.473(2) 0.492(3) 0.2103(19) 0.031 Uiso d 1
C C3A 0.56276(17) 0.5595(3) 0.36071(17) 0.0269(4) Uani d 1
H H3AA 0.634(2) 0.500(3) 0.369(2) 0.032 Uiso d 1
C C5A 0.45269(18) 0.7442(3) 0.42371(15) 0.0245(4) Uani d 1
H H5AA 0.443(2) 0.806(3) 0.4778(19) 0.029 Uiso d 1
C C4A 0.55679(17) 0.6520(3) 0.44209(15) 0.0238(4) Uani d 1
C C4C 0.6600(2) 0.6491(3) 0.54463(17) 0.0327(5) Uani d 1
H H4CA 0.720(2) 0.565(3) 0.554(2) 0.039 Uiso d 1
C C4D 0.6781(3) 0.7524(4) 0.62164(19) 0.0467(7) Uani d 1
H H4DA 0.624(3) 0.847(4) 0.612(2) 0.056 Uiso d 1
H H4DB 0.754(3) 0.748(4) 0.685(3) 0.056 Uiso d 1
C C6A 0.35807(17) 0.7452(2) 0.32655(16) 0.0224(4) Uani d 1
H H6AA 0.289(2) 0.805(3) 0.3154(18) 0.027 Uiso d 1
C C1B 0.15069(16) 0.4916(2) 0.12110(13) 0.0188(4) Uani d 1
C C2B 0.06283(17) 0.5255(3) 0.15567(15) 0.0236(4) Uani d 1
H H2BA 0.051(2) 0.633(3) 0.1763(19) 0.028 Uiso d 1
C C3B -0.01056(18) 0.3939(3) 0.15624(15) 0.0283(5) Uani d 1
F F3B -0.09655(12) 0.4195(2) 0.18963(11) 0.0454(4) Uani d 1
C C4B 0.00268(19) 0.2336(3) 0.12234(15) 0.0291(5) Uani d 1
F F4B -0.07191(13) 0.10958(18) 0.12374(10) 0.0443(4) Uani d 1
C C5B 0.0895(2) 0.1997(3) 0.08793(16) 0.0301(5) Uani d 1
H H5BA 0.099(2) 0.089(3) 0.067(2) 0.036 Uiso d 1
C C6B 0.16468(18) 0.3307(3) 0.08752(15) 0.0258(4) Uani d 1
H H6BA 0.220(2) 0.310(3) 0.0628(19) 0.031 Uiso d 1

loop_
_atom_site_aniso_label
_atom_site_aniso_U_11
_atom_site_aniso_U_22
_atom_site_aniso_U_33
_atom_site_aniso_U_12
_atom_site_aniso_U_13
_atom_site_aniso_U_23
S1 0.0232(2) 0.0247(3) 0.0167(2) -0.00566(18) 0.00643(18) 0.00211(18)
O1A 0.0304(8) 0.0231(7) 0.0289(8) -0.0020(6) 0.0002(6) 0.0071(6)
O1B 0.0374(8) 0.0541(10) 0.0191(7) -0.0152(7) 0.0161(7) -0.0046(7)
C1A 0.0181(8) 0.0213(9) 0.0178(8) -0.0030(7) 0.0069(7) 0.0001(7)
C2A 0.0239(9) 0.0248(10) 0.0295(10) -0.0002(8) 0.0125(8) -0.0063(8)
C3A 0.0196(9) 0.0244(10) 0.0334(11) 0.0029(8) 0.0078(8) 0.0004(8)
C5A 0.0260(10) 0.0301(10) 0.0196(9) -0.0032(8) 0.0118(8) -0.0023(8)
C4A 0.0222(9) 0.0252(9) 0.0214(9) -0.0032(7) 0.0064(8) 0.0052(8)
C4C 0.0271(10) 0.0351(11) 0.0286(11) -0.0025(9) 0.0047(9) 0.0114(9)
C4D 0.0469(15) 0.0502(16) 0.0246(12) -0.0047(12) -0.0028(11) 0.0036(11)
C6A 0.0209(9) 0.0240(9) 0.0250(10) 0.0014(7) 0.0124(8) -0.0003(8)
C1B 0.0193(8) 0.0214(9) 0.0131(8) -0.0031(7) 0.0043(7) 0.0018(7)
C2B 0.0252(9) 0.0263(10) 0.0174(8) -0.0018(8) 0.0072(7) -0.0031(7)
C3B 0.0245(10) 0.0446(12) 0.0153(9) -0.0082(9) 0.0078(8) 0.0007(8)
F3B 0.0355(7) 0.0740(11) 0.0353(7) -0.0202(7) 0.0234(6) -0.0134(7)
C4B 0.0299(10) 0.0319(11) 0.0143(9) -0.0134(9) -0.0017(8) 0.0071(8)
F4B 0.0490(8) 0.0451(8) 0.0259(7) -0.0274(7) 0.0033(6) 0.0078(6)
C5B 0.0346(11) 0.0203(10) 0.0226(10) -0.0010(8) -0.0004(8) 0.0002(8)
C6B 0.0246(9) 0.0261(10) 0.0224(9) 0.0020(8) 0.0059(8) -0.0006(8)

loop_
_atom_type_symbol
_atom_type_description
_atom_type_scat_dispersion_real
_atom_type_scat_dispersion_imag
_atom_type_scat_source
C C 0.0033 0.0016 'International Tables Vol C Tables 4.2.6.8 and 6.1.1.4'
H H 0.0000 0.0000 'International Tables Vol C Tables 4.2.6.8 and 6.1.1.4'
O O 0.0106 0.0060 'International Tables Vol C Tables 4.2.6.8 and 6.1.1.4'
F F 0.0171 0.0103 'International Tables Vol C Tables 4.2.6.8 and 6.1.1.4'
S S 0.1246 0.1234 'International Tables Vol C Tables 4.2.6.8 and 6.1.1.4'

loop_
_geom_angle_atom_site_label_1
_geom_angle_atom_site_label_2
_geom_angle_atom_site_label_3
_geom_angle
_geom_angle_publ_flag
O1A S1 O1B 119.87(10) y
O1A S1 C1A 107.29(9) y
O1B S1 C1A 108.63(9) y
O1A S1 C1B 107.16(9) y
O1B S1 C1B 107.52(9) y
C1A S1 C1B 105.50(8) y
C2A C1A C6A 121.21(18) ?
C2A C1A S1 119.12(15) ?
C6A C1A S1 119.66(14) ?
C1A C2A C3A 118.70(19) y
C1A C2A H2AA 121.5(15) y
C3A C2A H2AA 119.8(15) y
C2A C3A C4A 121.36(18) ?
C2A C3A H3AA 117.1(15) ?
C4A C3A H3AA 121.4(15) ?
C6A C5A C4A 120.70(18) ?
C6A C5A H5AA 117.6(14) ?
C4A C5A H5AA 121.7(14) ?
C3A C4A C5A 118.67(18) y
C3A C4A C4C 119.13(19) y
C5A C4A C4C 122.20(19) y
C4D C4C C4A 126.2(2) y
C4D C4C H4CA 117.4(16) ?
C4A C4C H4CA 116.4(16) ?
C4C C4D H4DA 119.4(19) ?
C4C C4D H4DB 120.7(18) ?
H4DA C4D H4DB 119(3) ?
C5A C6A C1A 119.35(18) y
C5A C6A H6AA 120.1(15) y
C1A C6A H6AA 120.5(15) ?
C6B C1B C2B 121.62(18) ?
C6B C1B S1 119.29(15) ?
C2B C1B S1 119.08(15) ?
C3B C2B C1B 118.01(19) y
C3B C2B H2BA 119.8(15) ?
C1B C2B H2BA 122.2(15) y
F3B C3B C2B 120.4(2) ?
F3B C3B C4B 119.00(19) ?
C2B C3B C4B 120.55(19) ?
F4B C4B C5B 120.2(2) ?
F4B C4B C3B 118.3(2) ?
C5B C4B C3B 121.58(18) ?
C4B C5B C6B 118.6(2) ?
C4B C5B H5BA 120.5(15) ?
C6B C5B H5BA 120.9(16) ?
C5B C6B C1B 119.7(2) y
C5B C6B H6BA 118.9(16) ?
C1B C6B H6BA 121.4(16) y

loop_
_geom_bond_atom_site_label_1
_geom_bond_atom_site_label_2
_geom_bond_distance
_geom_bond_publ_flag
S1 O1A 1.4310(16) y
S1 O1B 1.4361(16) y
S1 C1A 1.7529(19) y
S1 C1B 1.7564(19) y
C1A C2A 1.378(3) ?
C1A C6A 1.386(3) ?
C2A C3A 1.381(3) ?
C2A H2AA 0.93(3) ?
C3A C4A 1.388(3) ?
C3A H3AA 0.96(2) ?
C5A C6A 1.375(3) ?
C5A C4A 1.391(3) ?
C5A H5AA 0.95(2) ?
C4A C4C 1.469(3) y
C4C C4D 1.299(4) y
C4C H4CA 0.95(3) ?
C4D H4DA 0.97(3) ?
C4D H4DB 0.98(3) ?
C6A H6AA 0.92(2) ?
C1B C6B 1.381(3) ?
C1B C2B 1.383(3) ?
C2B C3B 1.369(3) ?
C2B H2BA 0.92(2) ?
C3B F3B 1.339(2) y
C3B C4B 1.376(3) ?
C4B F4B 1.339(2) y
C4B C5B 1.369(3) ?
C5B C6B 1.380(3) ?
C5B H5BA 0.94(3) ?
C6B H6BA 0.89(3) ?

loop_
_geom_hbond_atom_site_label_D
_geom_hbond_atom_site_label_H
_geom_hbond_atom_site_label_A
_geom_hbond_site_symmetry_A
_geom_hbond_distance_DH
_geom_hbond_distance_HA
_geom_hbond_distance_DA
_geom_hbond_angle_DHA
C3A H3AA O1A 2_645 0.96(2) 2.56(3) 3.516(3) 175(2)
C5A H5AA O1B 4_576 0.95(2) 2.49(2) 3.300(3) 143.5(19)
C6A H6AA F3B 2 0.92(2) 2.50(2) 3.401(2) 168(2)
C5B H5BA O1A 1_545 0.94(3) 2.36(3) 3.197(3) 149(2)

loop_
_geom_torsion_atom_site_label_1
_geom_torsion_atom_site_label_2
_geom_torsion_atom_site_label_3
_geom_torsion_atom_site_label_4
_geom_torsion
O1A S1 C1A C2A -152.95(16)
O1B S1 C1A C2A -22.00(19)
C1B S1 C1A C2A 93.03(17)
O1A S1 C1A C6A 26.20(18)
O1B S1 C1A C6A 157.15(15)
C1B S1 C1A C6A -87.81(17)
C6A C1A C2A C3A -0.4(3)
S1 C1A C2A C3A 178.72(15)
C1A C2A C3A C4A -0.2(3)
C2A C3A C4A C5A 0.8(3)
C2A C3A C4A C4C -179.51(19)
C6A C5A C4A C3A -0.7(3)
C6A C5A C4A C4C 179.54(19)
C3A C4A C4C C4D 165.8(2)
C5A C4A C4C C4D -14.5(4)
C4A C5A C6A C1A 0.1(3)
C2A C1A C6A C5A 0.4(3)
S1 C1A C6A C5A -178.69(15)
O1A S1 C1B C6B 153.97(15)
O1B S1 C1B C6B 23.88(18)
C1A S1 C1B C6B -91.92(16)
O1A S1 C1B C2B -26.94(17)
O1B S1 C1B C2B -157.03(15)
C1A S1 C1B C2B 87.17(16)
C6B C1B C2B C3B 0.3(3)
S1 C1B C2B C3B -178.80(14)
C1B C2B C3B F3B 179.54(17)
C1B C2B C3B C4B -0.6(3)
F3B C3B C4B F4B 0.3(3)
C2B C3B C4B F4B -179.52(17)
F3B C3B C4B C5B -179.61(18)
C2B C3B C4B C5B 0.5(3)
F4B C4B C5B C6B 179.96(17)
C3B C4B C5B C6B -0.1(3)
C4B C5B C6B C1B -0.2(3)
C2B C1B C6B C5B 0.1(3)
S1 C1B C6B C5B 179.22(15)

loop_
_cod_related_entry_id
_cod_related_entry_database
_cod_related_entry_code
1 ChemSpider 21126387
